data_4038812
loop_
_publ_author_name
'Rodstein, Ilja'
'Prendes, Daniel Sowa'
'Wickert, Leon'
'Paa\&sen, Maurice'
'Gessner, Viktoria'

_publ_section_title
;
 Selective Pd-Catalyzed Monoarylation of Small Primary Alkyl Amines
 through Backbone-Modification in Ylide-Functionalized Phosphines (YPhos).
;
_journal_name_full 'The Journal of organic chemistry'
_journal_paper_doi 10.1021/acs.joc.0c01771
_journal_year 2020
_chemical_formula_sum 'C38 H62 P2'
_chemical_formula_weight 580.81
_space_group_crystal_system monoclinic
_space_group_IT_number 14
_space_group_name_Hall '-P 2ybc'
_space_group_name_H-M_alt 'P 1 21/c 1'
_atom_sites_solution_hydrogens geom
_audit_creation_method SHELXL-2018/3
_cell_angle_alpha 90
_cell_angle_beta 100.3613(9)
_cell_angle_gamma 90
_cell_formula_units_Z 4
_cell_length_a 10.29035(11)
_cell_length_b 20.32473(18)
_cell_length_c 16.76223(15)
_cell_measurement_reflns_used 12931
_cell_measurement_temperature 100(2)
_cell_measurement_theta_max 76.8930
_cell_measurement_theta_min 3.4440
_cell_volume 3448.63(6)
_computing_cell_refinement 'CrysAlisPro 1.171.40.20a (Rigaku OD, 2018)'
_computing_data_collection 'CrysAlisPro 1.171.40.20a (Rigaku OD, 2018)'
_computing_data_reduction 'CrysAlisPro 1.171.40.20a (Rigaku OD, 2018)'
_computing_structure_refinement 'SHELXL-2018/3 (Sheldrick, 2018)'
_computing_structure_solution 'SHELXT-2018/2 (Sheldrick, 2018)'
_diffrn_ambient_temperature 100(2)
_diffrn_measured_fraction_theta_full 0.999
_diffrn_measured_fraction_theta_max 0.961
_diffrn_measurement_device 'four-circle diffractometer'
_diffrn_measurement_device_type 'XtaLAB Synergy, Dualflex, HyPix'
_diffrn_radiation_type CuK\a
_diffrn_radiation_wavelength 1.54184
_diffrn_reflns_av_R_equivalents 0.0308
_diffrn_reflns_av_unetI/netI 0.0301
_diffrn_reflns_Laue_measured_fraction_full 0.999
_diffrn_reflns_Laue_measured_fraction_max 0.961
_diffrn_reflns_limit_h_max 13
_diffrn_reflns_limit_h_min -12
_diffrn_reflns_limit_k_max 25
_diffrn_reflns_limit_k_min -20
_diffrn_reflns_limit_l_max 17
_diffrn_reflns_limit_l_min -21
_diffrn_reflns_number 24336
_diffrn_reflns_point_group_measured_fraction_full 0.999
_diffrn_reflns_point_group_measured_fraction_max 0.961
_diffrn_reflns_theta_full 67.684
_diffrn_reflns_theta_max 76.896
_diffrn_reflns_theta_min 3.452
_diffrn_source 'micro-focus sealed X-ray tube'
_diffrn_source_type 'PhotonJet (Cu) X-ray Source'
_exptl_absorpt_coefficient_mu 1.301
_exptl_absorpt_correction_T_max 1.000
_exptl_absorpt_correction_T_min 0.811
_exptl_absorpt_correction_type gaussian
_exptl_absorpt_process_details
;
CrysAlisPro 1.171.40.20a (Rigaku Oxford Diffraction, 2018)
Numerical absorption correction based on gaussian integration over
			a multifaceted crystal model
Empirical absorption correction using spherical harmonics,
 implemented in SCALE3 ABSPACK scaling algorithm.
;
_exptl_crystal_colour 'clear light colourless'
_exptl_crystal_density_diffrn 1.119
_exptl_crystal_description plate
_exptl_crystal_F_000 1280
_exptl_crystal_size_max 0.126
_exptl_crystal_size_mid 0.102
_exptl_crystal_size_min 0.031
_refine_diff_density_max 0.521
_refine_diff_density_min -0.362
_refine_diff_density_rms 0.041
_refine_ls_extinction_method none
_refine_ls_goodness_of_fit_ref 1.046
_refine_ls_hydrogen_treatment constr
_refine_ls_matrix_type full
_refine_ls_number_parameters 427
_refine_ls_number_reflns 6991
_refine_ls_number_restraints 108
_refine_ls_restrained_S_all 1.040
_refine_ls_R_factor_all 0.0412
_refine_ls_R_factor_gt 0.0370
_refine_ls_shift/su_max 0.001
_refine_ls_shift/su_mean 0.000
_refine_ls_structure_factor_coef Fsqd
_refine_ls_weighting_details 'w=1/[\s^2^(Fo^2^)+(0.0479P)^2^+1.2673P] where P=(Fo^2^+2Fc^2^)/3'
_refine_ls_weighting_scheme calc
_refine_ls_wR_factor_gt 0.0947
_refine_ls_wR_factor_ref 0.0975
_reflns_Friedel_coverage 0.000
_reflns_number_gt 6329
_reflns_number_total 6991
_reflns_threshold_expression 'I > 2\s(I)'
_cod_data_source_file jo0c01771_si_009.cif
_cod_data_source_block IR-033_a
_cod_original_sg_symbol_H-M 'P 21/c'
_cod_database_code 4038812
_shelx_shelxl_version_number 2018/3
_shelx_space_group_comment
;
The symmetry employed for this shelxl refinement is uniquely defined
by the following loop, which should always be used as a source of
symmetry information in preference to the above space-group names.
They are only intended as comments.
;

loop_
_space_group_symop_operation_xyz
'x, y, z'
'-x, y+1/2, -z+1/2'
'-x, -y, -z'
'x, -y-1/2, z-1/2'

loop_
_atom_site_label
_atom_site_type_symbol
_atom_site_fract_x
_atom_site_fract_y
_atom_site_fract_z
_atom_site_U_iso_or_equiv
_atom_site_adp_type
_atom_site_occupancy
_atom_site_site_symmetry_order
_atom_site_calc_flag
_atom_site_refinement_flags_posn
_atom_site_refinement_flags_adp
_atom_site_refinement_flags_occupancy
_atom_site_disorder_assembly
_atom_site_disorder_group
P1 P 0.72121(3) 0.68184(2) 0.31558(2) 0.01850(9) Uani 1 1 d . . . . .
C1 C 0.55564(13) 0.68496(6) 0.27446(8) 0.0217(3) Uani 1 1 d . . . . .
P2 P 0.52465(3) 0.72214(2) 0.17543(2) 0.02007(9) Uani 1 1 d . . . . .
C2A C 0.4590(7) 0.6398(2) 0.3012(5) 0.0212(8) Uani 0.716(3) 1 d . . P A 1
C3A C 0.3475(2) 0.66089(14) 0.33377(12) 0.0241(5) Uani 0.716(3) 1 d . . P A 1
C4A C 0.2538(3) 0.61496(15) 0.34964(19) 0.0324(6) Uani 0.716(3) 1 d . . P A 1
H4A H 0.178448 0.629985 0.369805 0.039 Uiso 0.716(3) 1 calc R U P A 1
C5A C 0.2680(3) 0.54846(16) 0.3367(2) 0.0364(7) Uani 0.716(3) 1 d . . P A 1
H5A H 0.202781 0.518326 0.347597 0.044 Uiso 0.716(3) 1 calc R U P A 1
C6A C 0.3775(2) 0.52601(10) 0.30799(13) 0.0339(5) Uani 0.716(3) 1 d . . P A 1
H6A H 0.389608 0.480233 0.300524 0.041 Uiso 0.716(3) 1 calc R U P A 1
C7A C 0.4697(2) 0.57092(12) 0.29009(14) 0.0261(5) Uani 0.716(3) 1 d . . P A 1
H7A H 0.543645 0.554760 0.269372 0.031 Uiso 0.716(3) 1 calc R U P A 1
C8A C 0.3266(2) 0.73148(12) 0.35478(12) 0.0286(5) Uani 0.716(3) 1 d . . P A 1
H8AA H 0.412138 0.754004 0.366780 0.034 Uiso 0.716(3) 1 calc R U P A 1
H8AB H 0.283769 0.733395 0.402417 0.034 Uiso 0.716(3) 1 calc R U P A 1
H8AC H 0.270392 0.753102 0.308860 0.034 Uiso 0.716(3) 1 calc R U P A 1
C2B C 0.446(2) 0.6508(7) 0.3113(14) 0.023(2) Uani 0.284(3) 1 d . . P A 2
C3B C 0.4176(6) 0.5844(3) 0.3115(3) 0.0270(12) Uani 0.284(3) 1 d . . P A 2
C4B C 0.3080(8) 0.5659(5) 0.3460(5) 0.0384(18) Uani 0.284(3) 1 d . . P A 2
H4B H 0.286634 0.520502 0.347446 0.046 Uiso 0.284(3) 1 calc R U P A 2
C5B C 0.2305(8) 0.6102(4) 0.3776(5) 0.0408(18) Uani 0.284(3) 1 d . . P A 2
H5B H 0.156192 0.595649 0.399193 0.049 Uiso 0.284(3) 1 calc R U P A 2
C6B C 0.2616(5) 0.6763(3) 0.3778(3) 0.0341(13) Uani 0.284(3) 1 d . . P A 2
H6B H 0.208832 0.707661 0.399367 0.041 Uiso 0.284(3) 1 calc R U P A 2
C7B C 0.3696(6) 0.6964(4) 0.3464(3) 0.0253(12) Uani 0.284(3) 1 d . . P A 2
H7B H 0.392979 0.741629 0.348249 0.030 Uiso 0.284(3) 1 calc R U P A 2
C8B C 0.4889(5) 0.5319(3) 0.2755(3) 0.0321(13) Uani 0.284(3) 1 d . . P A 2
H8BA H 0.510637 0.547389 0.224133 0.048 Uiso 0.284(3) 1 calc R U P A 2
H8BB H 0.432782 0.492712 0.265629 0.048 Uiso 0.284(3) 1 calc R U P A 2
H8BC H 0.570520 0.520810 0.313017 0.048 Uiso 0.284(3) 1 calc R U P A 2
C9 C 0.83735(12) 0.64109(6) 0.25745(8) 0.0215(3) Uani 1 1 d . . . . .
H9 H 0.926029 0.640968 0.293537 0.026 Uiso 1 1 calc R U . . .
C10 C 0.85440(14) 0.67692(7) 0.17908(8) 0.0250(3) Uani 1 1 d . . . . .
H10A H 0.769499 0.676700 0.140392 0.030 Uiso 1 1 calc R U . . .
H10B H 0.879626 0.723283 0.191660 0.030 Uiso 1 1 calc R U . . .
C11 C 0.96068(15) 0.64341(7) 0.14036(9) 0.0316(3) Uani 1 1 d . . . . .
H11A H 0.969299 0.666624 0.089647 0.038 Uiso 1 1 calc R U . . .
H11B H 1.046716 0.646034 0.177763 0.038 Uiso 1 1 calc R U . . .
C12 C 0.92560(17) 0.57134(7) 0.12151(10) 0.0373(4) Uani 1 1 d . . . . .
H12A H 0.843541 0.568791 0.080467 0.045 Uiso 1 1 calc R U . . .
H12B H 0.997320 0.550049 0.098677 0.045 Uiso 1 1 calc R U . . .
C13 C 0.90598(15) 0.53494(7) 0.19819(10) 0.0320(3) Uani 1 1 d . . . . .
H13A H 0.990708 0.533554 0.237001 0.038 Uiso 1 1 calc R U . . .
H13B H 0.878407 0.489087 0.184232 0.038 Uiso 1 1 calc R U . . .
C14 C 0.80130(13) 0.56883(6) 0.23795(8) 0.0245(3) Uani 1 1 d . . . . .
H14A H 0.793147 0.545400 0.288589 0.029 Uiso 1 1 calc R U . . .
H14B H 0.714765 0.566635 0.201005 0.029 Uiso 1 1 calc R U . . .
C15 C 0.79313(13) 0.76567(6) 0.32799(8) 0.0220(3) Uani 1 1 d . . . . .
H15 H 0.769243 0.785971 0.272959 0.026 Uiso 1 1 calc R U . . .
C16 C 0.73145(14) 0.81153(7) 0.38347(9) 0.0271(3) Uani 1 1 d . . . . .
H16A H 0.634101 0.806902 0.371775 0.032 Uiso 1 1 calc R U . . .
H16B H 0.763008 0.799251 0.440840 0.032 Uiso 1 1 calc R U . . .
C17 C 0.76932(17) 0.88281(7) 0.36981(11) 0.0374(4) Uani 1 1 d . . . . .
H17A H 0.733702 0.895640 0.313114 0.045 Uiso 1 1 calc R U . . .
H17B H 0.729713 0.912084 0.406134 0.045 Uiso 1 1 calc R U . . .
C18 C 0.91907(17) 0.89133(7) 0.38647(10) 0.0374(4) Uani 1 1 d . . . . .
H18A H 0.941347 0.936926 0.373115 0.045 Uiso 1 1 calc R U . . .
H18B H 0.953320 0.883968 0.444849 0.045 Uiso 1 1 calc R U . . .
C19 C 0.98504(15) 0.84320(8) 0.33645(10) 0.0346(3) Uani 1 1 d . . . . .
H19A H 1.082180 0.847245 0.351995 0.041 Uiso 1 1 calc R U . . .
H19B H 0.960331 0.854623 0.278278 0.041 Uiso 1 1 calc R U . . .
C20 C 0.94434(14) 0.77203(7) 0.34916(9) 0.0293(3) Uani 1 1 d . . . . .
H20A H 0.975323 0.759085 0.406352 0.035 Uiso 1 1 calc R U . . .
H20B H 0.985748 0.742268 0.314231 0.035 Uiso 1 1 calc R U . . .
C21 C 0.74194(12) 0.63592(6) 0.41223(8) 0.0222(3) Uani 1 1 d . . . . .
H21 H 0.690433 0.594293 0.399879 0.027 Uiso 1 1 calc R U . . .
C22 C 0.88411(14) 0.61454(8) 0.44711(9) 0.0296(3) Uani 1 1 d . . . . .
H22A H 0.919681 0.588411 0.406050 0.036 Uiso 1 1 calc R U . . .
H22B H 0.940393 0.654003 0.459862 0.036 Uiso 1 1 calc R U . . .
C23 C 0.88873(15) 0.57332(8) 0.52408(9) 0.0326(3) Uani 1 1 d . . . . .
H23A H 0.839197 0.531880 0.510307 0.039 Uiso 1 1 calc R U . . .
H23B H 0.981564 0.561823 0.546620 0.039 Uiso 1 1 calc R U . . .
C24 C 0.82926(16) 0.61065(8) 0.58764(9) 0.0342(3) Uani 1 1 d . . . . .
H24A H 0.832108 0.582752 0.636336 0.041 Uiso 1 1 calc R U . . .
H24B H 0.881828 0.650806 0.603934 0.041 Uiso 1 1 calc R U . . .
C25 C 0.68723(16) 0.62959(8) 0.55399(9) 0.0342(3) Uani 1 1 d . . . . .
H25A H 0.650368 0.654653 0.595406 0.041 Uiso 1 1 calc R U . . .
H25B H 0.633486 0.589312 0.540982 0.041 Uiso 1 1 calc R U . . .
C26 C 0.68003(15) 0.67148(7) 0.47748(8) 0.0300(3) Uani 1 1 d . . . . .
H26A H 0.727009 0.713537 0.491739 0.036 Uiso 1 1 calc R U . . .
H26B H 0.586484 0.681762 0.455253 0.036 Uiso 1 1 calc R U . . .
C27 C 0.38104(13) 0.77913(7) 0.17055(8) 0.0252(3) Uani 1 1 d . . . . .
H27 H 0.308679 0.756314 0.192295 0.030 Uiso 1 1 calc R U . . .
C28 C 0.42634(15) 0.83984(7) 0.22314(8) 0.0286(3) Uani 1 1 d . . . . .
H28A H 0.458641 0.825491 0.279667 0.034 Uiso 1 1 calc R U . . .
H28B H 0.500908 0.861002 0.203048 0.034 Uiso 1 1 calc R U . . .
C29 C 0.31597(18) 0.89015(9) 0.22233(11) 0.0435(4) Uani 1 1 d . . . . .
H29A H 0.350374 0.928686 0.255676 0.052 Uiso 1 1 calc R U . . .
H29B H 0.243848 0.870358 0.246237 0.052 Uiso 1 1 calc R U . . .
C30 C 0.2619(2) 0.91243(9) 0.13531(12) 0.0552(5) Uani 1 1 d . . . . .
H30A H 0.186207 0.942490 0.135167 0.066 Uiso 1 1 calc R U . . .
H30B H 0.331349 0.936711 0.113574 0.066 Uiso 1 1 calc R U . . .
C31 C 0.21753(19) 0.85288(9) 0.08136(11) 0.0484(5) Uani 1 1 d . . . . .
H31A H 0.141579 0.831601 0.099794 0.058 Uiso 1 1 calc R U . . .
H31B H 0.187769 0.867902 0.024844 0.058 Uiso 1 1 calc R U . . .
C32 C 0.32839(15) 0.80268(8) 0.08346(9) 0.0322(3) Uani 1 1 d . . . . .
H32A H 0.401427 0.822767 0.060709 0.039 Uiso 1 1 calc R U . . .
H32B H 0.295023 0.764437 0.049249 0.039 Uiso 1 1 calc R U . . .
C33 C 0.45943(13) 0.65191(6) 0.10662(8) 0.0238(3) Uani 1 1 d . . . . .
H33 H 0.513792 0.613218 0.129353 0.029 Uiso 1 1 calc R U . . .
C34 C 0.31587(13) 0.62909(7) 0.10168(8) 0.0281(3) Uani 1 1 d . . . . .
H34A H 0.254978 0.663756 0.075736 0.034 Uiso 1 1 calc R U . . .
H34B H 0.297941 0.621625 0.157055 0.034 Uiso 1 1 calc R U . . .
C35 C 0.29133(15) 0.56517(8) 0.05229(10) 0.0353(3) Uani 1 1 d . . . . .
H35A H 0.346522 0.529587 0.081092 0.042 Uiso 1 1 calc R U . . .
H35B H 0.197569 0.552174 0.047721 0.042 Uiso 1 1 calc R U . . .
C36 C 0.32365(15) 0.57326(8) -0.03199(9) 0.0349(3) Uani 1 1 d . . . . .
H36A H 0.261226 0.605011 -0.063072 0.042 Uiso 1 1 calc R U . . .
H36B H 0.312322 0.530490 -0.060662 0.042 Uiso 1 1 calc R U . . .
C37 C 0.46445(15) 0.59757(7) -0.02874(9) 0.0306(3) Uani 1 1 d . . . . .
H37A H 0.479408 0.605964 -0.084561 0.037 Uiso 1 1 calc R U . . .
H37B H 0.527194 0.563026 -0.004549 0.037 Uiso 1 1 calc R U . . .
C38 C 0.49104(15) 0.66076(7) 0.02137(8) 0.0284(3) Uani 1 1 d . . . . .
H38A H 0.436341 0.696850 -0.006622 0.034 Uiso 1 1 calc R U . . .
H38B H 0.585014 0.673278 0.025651 0.034 Uiso 1 1 calc R U . . .

loop_
_atom_site_aniso_label
_atom_site_aniso_U_11
_atom_site_aniso_U_22
_atom_site_aniso_U_33
_atom_site_aniso_U_23
_atom_site_aniso_U_13
_atom_site_aniso_U_12
P1 0.01883(16) 0.01840(16) 0.01862(16) -0.00066(11) 0.00434(11) -0.00069(11)
C1 0.0205(6) 0.0232(6) 0.0214(6) 0.0022(5) 0.0041(5) -0.0017(5)
P2 0.01980(16) 0.02137(16) 0.01928(16) 0.00080(11) 0.00415(12) 0.00004(12)
C2A 0.0165(16) 0.0283(17) 0.019(2) 0.0035(15) 0.0030(10) 0.0002(13)
C3A 0.0214(10) 0.0324(12) 0.0182(9) 0.0032(9) 0.0029(7) -0.0013(9)
C4A 0.0240(13) 0.0438(14) 0.0299(16) 0.0084(11) 0.0058(10) -0.0052(10)
C5A 0.0292(15) 0.0373(16) 0.0420(15) 0.0116(12) 0.0046(13) -0.0133(11)
C6A 0.0339(11) 0.0271(10) 0.0386(12) 0.0077(8) 0.0009(8) -0.0073(8)
C7A 0.0260(11) 0.0244(12) 0.0271(11) 0.0020(9) 0.0029(9) -0.0020(9)
C8A 0.0279(10) 0.0353(12) 0.0242(10) -0.0015(8) 0.0091(8) 0.0020(9)
C2B 0.022(4) 0.026(3) 0.022(5) 0.004(3) 0.006(3) 0.000(3)
C3B 0.027(3) 0.029(3) 0.024(3) 0.0023(19) 0.003(2) -0.003(2)
C4B 0.033(4) 0.045(4) 0.038(4) 0.001(3) 0.008(3) -0.020(3)
C5B 0.025(3) 0.063(3) 0.035(5) 0.006(3) 0.008(3) -0.009(2)
C6B 0.024(2) 0.054(3) 0.025(2) 0.003(2) 0.0071(18) 0.008(2)
C7B 0.024(2) 0.034(3) 0.018(2) -0.003(2) 0.0025(18) 0.004(2)
C8B 0.032(3) 0.026(3) 0.038(3) -0.004(2) 0.006(2) -0.005(2)
C9 0.0211(6) 0.0208(6) 0.0232(6) -0.0012(5) 0.0054(5) 0.0006(5)
C10 0.0277(7) 0.0236(6) 0.0256(7) -0.0003(5) 0.0102(5) 0.0017(5)
C11 0.0324(7) 0.0303(7) 0.0369(8) 0.0001(6) 0.0189(6) 0.0025(6)
C12 0.0472(9) 0.0308(8) 0.0405(8) -0.0058(6) 0.0254(7) 0.0050(7)
C13 0.0346(8) 0.0241(7) 0.0400(8) -0.0035(6) 0.0140(6) 0.0041(6)
C14 0.0274(7) 0.0205(6) 0.0270(7) -0.0019(5) 0.0088(5) -0.0004(5)
C15 0.0225(6) 0.0213(6) 0.0229(6) -0.0011(5) 0.0054(5) -0.0020(5)
C16 0.0289(7) 0.0222(6) 0.0320(7) -0.0050(5) 0.0107(6) -0.0030(5)
C17 0.0433(9) 0.0208(7) 0.0512(9) -0.0050(6) 0.0171(7) -0.0030(6)
C18 0.0460(9) 0.0269(7) 0.0424(9) -0.0093(6) 0.0167(7) -0.0149(6)
C19 0.0341(8) 0.0352(8) 0.0369(8) -0.0073(6) 0.0130(6) -0.0135(6)
C20 0.0242(7) 0.0290(7) 0.0349(7) -0.0066(6) 0.0061(6) -0.0055(5)
C21 0.0222(6) 0.0229(6) 0.0214(6) 0.0011(5) 0.0037(5) -0.0001(5)
C22 0.0242(7) 0.0379(8) 0.0262(7) 0.0054(6) 0.0031(5) 0.0029(6)
C23 0.0310(7) 0.0361(8) 0.0288(7) 0.0076(6) 0.0005(6) 0.0037(6)
C24 0.0418(8) 0.0374(8) 0.0222(7) 0.0055(6) 0.0031(6) -0.0030(6)
C25 0.0406(8) 0.0397(8) 0.0242(7) 0.0055(6) 0.0109(6) 0.0035(7)
C26 0.0373(8) 0.0311(7) 0.0232(7) 0.0022(5) 0.0098(6) 0.0058(6)
C27 0.0243(6) 0.0282(7) 0.0231(6) -0.0011(5) 0.0044(5) 0.0041(5)
C28 0.0330(7) 0.0278(7) 0.0240(7) -0.0021(5) 0.0021(5) 0.0069(6)
C29 0.0474(10) 0.0412(9) 0.0390(9) -0.0119(7) 0.0003(7) 0.0175(8)
C30 0.0647(12) 0.0429(10) 0.0484(10) -0.0099(8) -0.0155(9) 0.0289(9)
C31 0.0495(10) 0.0479(10) 0.0399(9) -0.0091(7) -0.0128(8) 0.0229(8)
C32 0.0356(8) 0.0330(7) 0.0254(7) -0.0020(6) -0.0014(6) 0.0103(6)
C33 0.0229(6) 0.0245(6) 0.0245(6) -0.0007(5) 0.0054(5) -0.0020(5)
C34 0.0227(6) 0.0351(7) 0.0267(7) -0.0019(6) 0.0046(5) -0.0047(6)
C35 0.0306(7) 0.0368(8) 0.0377(8) -0.0020(6) 0.0036(6) -0.0117(6)
C36 0.0336(8) 0.0369(8) 0.0318(8) -0.0078(6) -0.0010(6) -0.0039(6)
C37 0.0330(7) 0.0325(7) 0.0268(7) -0.0056(6) 0.0067(6) -0.0006(6)
C38 0.0322(7) 0.0289(7) 0.0255(7) -0.0021(5) 0.0088(5) -0.0037(6)

loop_
_atom_type_symbol
_atom_type_description
_atom_type_scat_dispersion_real
_atom_type_scat_dispersion_imag
_atom_type_scat_source
C C 0.0181 0.0091 'International Tables Vol C Tables 4.2.6.8 and 6.1.1.4'
H H 0.0000 0.0000 'International Tables Vol C Tables 4.2.6.8 and 6.1.1.4'
P P 0.2955 0.4335 'International Tables Vol C Tables 4.2.6.8 and 6.1.1.4'

loop_
_geom_angle_atom_site_label_1
_geom_angle_atom_site_label_2
_geom_angle_atom_site_label_3
_geom_angle
_geom_angle_site_symmetry_1
_geom_angle_site_symmetry_3
_geom_angle_publ_flag
C1 P1 C21 108.64(6) . . ?
C1 P1 C15 110.95(6) . . ?
C21 P1 C15 112.64(6) . . ?
C1 P1 C9 119.22(6) . . ?
C21 P1 C9 104.46(6) . . ?
C15 P1 C9 100.73(6) . . ?
C2A C1 P1 121.8(3) . . ?
C2B C1 P1 124.3(9) . . ?
C2A C1 P2 121.5(4) . . ?
C2B C1 P2 122.5(10) . . ?
P1 C1 P2 112.55(7) . . ?
C1 P2 C27 107.96(6) . . ?
C1 P2 C33 103.38(6) . . ?
C27 P2 C33 104.56(6) . . ?
C7A C2A C3A 115.8(4) . . ?
C7A C2A C1 120.0(3) . . ?
C3A C2A C1 124.1(3) . . ?
C4A C3A C2A 120.1(3) . . ?
C4A C3A C8A 117.3(2) . . ?
C2A C3A C8A 122.5(3) . . ?
C5A C4A C3A 121.7(3) . . ?
C6A C5A C4A 119.6(3) . . ?
C5A C6A C7A 119.4(2) . . ?
C6A C7A C2A 123.2(3) . . ?
C3B C2B C7B 120.2(11) . . ?
C3B C2B C1 127.8(8) . . ?
C7B C2B C1 112.0(10) . . ?
C2B C3B C4B 116.7(8) . . ?
C2B C3B C8B 125.5(7) . . ?
C4B C3B C8B 117.8(6) . . ?
C5B C4B C3B 123.2(8) . . ?
C4B C5B C6B 119.3(8) . . ?
C7B C6B C5B 119.4(6) . . ?
C6B C7B C2B 121.1(9) . . ?
C14 C9 C10 109.33(10) . . ?
C14 C9 P1 112.51(9) . . ?
C10 C9 P1 114.68(9) . . ?
C11 C10 C9 110.59(11) . . ?
C12 C11 C10 110.76(12) . . ?
C13 C12 C11 110.63(13) . . ?
C12 C13 C14 111.02(12) . . ?
C13 C14 C9 111.20(11) . . ?
C16 C15 C20 108.73(11) . . ?
C16 C15 P1 115.24(9) . . ?
C20 C15 P1 118.04(9) . . ?
C17 C16 C15 109.94(12) . . ?
C18 C17 C16 110.88(13) . . ?
C19 C18 C17 111.19(13) . . ?
C18 C19 C20 111.68(12) . . ?
C19 C20 C15 109.76(12) . . ?
C22 C21 C26 110.45(11) . . ?
C22 C21 P1 115.33(9) . . ?
C26 C21 P1 112.82(9) . . ?
C23 C22 C21 110.98(12) . . ?
C24 C23 C22 111.17(12) . . ?
C25 C24 C23 110.33(12) . . ?
C24 C25 C26 110.53(12) . . ?
C25 C26 C21 111.71(12) . . ?
C28 C27 C32 108.21(11) . . ?
C28 C27 P2 108.44(9) . . ?
C32 C27 P2 112.03(9) . . ?
C29 C28 C27 112.57(12) . . ?
C28 C29 C30 110.38(14) . . ?
C31 C30 C29 110.32(16) . . ?
C32 C31 C30 111.86(14) . . ?
C31 C32 C27 111.34(13) . . ?
C38 C33 C34 110.40(11) . . ?
C38 C33 P2 111.75(9) . . ?
C34 C33 P2 119.71(9) . . ?
C33 C34 C35 110.33(12) . . ?
C36 C35 C34 111.58(13) . . ?
C35 C36 C37 111.61(12) . . ?
C36 C37 C38 111.51(12) . . ?
C37 C38 C33 111.47(11) . . ?

loop_
_geom_bond_atom_site_label_1
_geom_bond_atom_site_label_2
_geom_bond_distance
_geom_bond_site_symmetry_2
_geom_bond_publ_flag
P1 C1 1.7204(13) . ?
P1 C21 1.8485(13) . ?
P1 C15 1.8543(13) . ?
P1 C9 1.8662(13) . ?
C1 C2A 1.482(6) . ?
C1 C2B 1.542(16) . ?
C1 P2 1.7993(13) . ?
P2 C27 1.8678(14) . ?
P2 C33 1.8814(13) . ?
C2A C7A 1.418(5) . ?
C2A C3A 1.422(4) . ?
C3A C4A 1.402(4) . ?
C3A C8A 1.502(3) . ?
C4A C5A 1.381(5) . ?
C5A C6A 1.380(4) . ?
C6A C7A 1.388(3) . ?
C2B C3B 1.382(15) . ?
C2B C7B 1.412(13) . ?
C3B C4B 1.408(10) . ?
C3B C8B 1.484(9) . ?
C4B C5B 1.371(13) . ?
C5B C6B 1.381(11) . ?
C6B C7B 1.374(8) . ?
C9 C14 1.5354(18) . ?
C9 C10 1.5394(18) . ?
C10 C11 1.5286(18) . ?
C11 C12 1.528(2) . ?
C12 C13 1.528(2) . ?
C13 C14 1.5288(18) . ?
C15 C16 1.5328(18) . ?
C15 C20 1.5379(18) . ?
C16 C17 1.5282(19) . ?
C17 C18 1.526(2) . ?
C18 C19 1.525(2) . ?
C19 C20 1.531(2) . ?
C21 C22 1.5373(18) . ?
C21 C26 1.5411(18) . ?
C22 C23 1.5319(19) . ?
C23 C24 1.523(2) . ?
C24 C25 1.518(2) . ?
C25 C26 1.5301(19) . ?
C27 C28 1.5392(19) . ?
C27 C32 1.5392(19) . ?
C28 C29 1.526(2) . ?
C29 C30 1.533(3) . ?
C30 C31 1.531(3) . ?
C31 C32 1.526(2) . ?
C33 C38 1.5321(18) . ?
C33 C34 1.5364(18) . ?
C34 C35 1.537(2) . ?
C35 C36 1.517(2) . ?
C36 C37 1.522(2) . ?
C37 C38 1.5321(19) . ?
